data_4511954
loop_
_publ_author_name
'Pan, Jie'
'Jiang, Fei-Long'
'Wu, Ming-Yan'
'Chen, Lian'
'Gai, Yan-Li'
'Bawaked, Salem M.'
'Mokhtar, Mohamed'
'AL-Thabaiti, Shaeel A.'
'Hong, Mao-Chun'

_publ_section_title
;
 A Series of d10Metal Clusters Constructed by
 2,6-Bis[3-(pyrazin-2-yl)-1,2,4-triazolyl]pyridine: Crystal Structures and
 Unusual Luminescences
;
_journal_issue 10
_journal_name_full 'Crystal Growth &amp; Design'
_journal_page_first 5011
_journal_paper_doi 10.1021/cg500574x
_journal_volume 14
_journal_year 2014
_chemical_formula_sum 'C102 H55 Cl N66 O6 Zn8'
_chemical_formula_weight 2859.53
_chemical_name_systematic
; 
 ? 
;
_space_group_IT_number 2
_symmetry_cell_setting triclinic
_symmetry_space_group_name_Hall '-P 1'
_symmetry_space_group_name_H-M 'P -1'
_atom_sites_solution_hydrogens geom
_atom_sites_solution_primary direct
_atom_sites_solution_secondary difmap
_audit_creation_method SHELXL-97
_cell_angle_alpha 110.890(2)
_cell_angle_beta 97.618(2)
_cell_angle_gamma 99.347(2)
_cell_formula_units_Z 2
_cell_length_a 14.2829(3)
_cell_length_b 18.2078(4)
_cell_length_c 23.5984(5)
_cell_measurement_reflns_used 15036
_cell_measurement_temperature 100(2)
_cell_measurement_theta_max 72.8360
_cell_measurement_theta_min 3.9220
_cell_volume 5535.4(2)
_computing_cell_refinement 'CrysAlisPro, Agilent Technologies,Version 1.171.36.28 (release 01-02-2013 CrysAlis171 .NET)'
_computing_data_collection 'CrysAlisPro, Agilent Technologies,Version 1.171.36.28 (release 01-02-2013 CrysAlis171 .NET)'
_computing_data_reduction 'CrysAlisPro, Agilent Technologies,Version 1.171.36.28 (release 01-02-2013 CrysAlis171 .NET)'
_computing_molecular_graphics SHELXTL
_computing_publication_material SHELXTL
_computing_structure_refinement 'SHELXL-97 (Sheldrick, 1997)'
_computing_structure_solution 'SHELXS-97 (Sheldrick, 1990)'
_diffrn_ambient_temperature 100(2)
_diffrn_measured_fraction_theta_full 0.989
_diffrn_measured_fraction_theta_max 0.989
_diffrn_measurement_device_type 'SuperNova, Dual, Cu at zero, Atlas'
_diffrn_measurement_method '\w scans'
_diffrn_radiation_monochromator graphite
_diffrn_radiation_source 'SuperNova (Cu) X-ray Source'
_diffrn_radiation_type CuK\a
_diffrn_radiation_wavelength 1.54184
_diffrn_reflns_av_R_equivalents 0.0000
_diffrn_reflns_av_sigmaI/netI 0.0438
_diffrn_reflns_limit_h_max 16
_diffrn_reflns_limit_h_min -17
_diffrn_reflns_limit_k_max 20
_diffrn_reflns_limit_k_min -21
_diffrn_reflns_limit_l_max 28
_diffrn_reflns_limit_l_min 0
_diffrn_reflns_number 19716
_diffrn_reflns_theta_full 67.50
_diffrn_reflns_theta_max 67.50
_diffrn_reflns_theta_min 3.43
_diffrn_standards_decay_% 0
_diffrn_standards_interval_count 0
_diffrn_standards_number 0
_exptl_absorpt_coefficient_mu 2.855
_exptl_absorpt_correction_T_max 0.6275
_exptl_absorpt_correction_T_min 0.4813
_exptl_absorpt_correction_type multi-scan
_exptl_absorpt_process_details
'CrysAlisPro, Agilent Technologies,Version 1.171.36.28 (release 01-02-2013 CrysAlis171 .NET)'
_exptl_crystal_colour yellow
_exptl_crystal_density_diffrn 1.716
_exptl_crystal_density_method 'not measured'
_exptl_crystal_description block
_exptl_crystal_F_000 2868
_exptl_crystal_size_max 0.30
_exptl_crystal_size_mid 0.20
_exptl_crystal_size_min 0.18
_platon_squeeze_details
;
;
_refine_diff_density_max 1.708
_refine_diff_density_min -1.040
_refine_diff_density_rms 0.126
_refine_ls_extinction_method none
_refine_ls_goodness_of_fit_ref 1.075
_refine_ls_hydrogen_treatment constr
_refine_ls_matrix_type full
_refine_ls_number_parameters 1396
_refine_ls_number_reflns 19716
_refine_ls_number_restraints 12
_refine_ls_restrained_S_all 1.075
_refine_ls_R_factor_all 0.0684
_refine_ls_R_factor_gt 0.0587
_refine_ls_shift/su_max 0.001
_refine_ls_shift/su_mean 0.000
_refine_ls_structure_factor_coef Fsqd
_refine_ls_weighting_details 'calc w=1/[\s^2^(Fo^2^)+(0.0532P)^2^+40.6516P] where P=(Fo^2^+2Fc^2^)/3'
_refine_ls_weighting_scheme calc
_refine_ls_wR_factor_gt 0.1610
_refine_ls_wR_factor_ref 0.1660
_reflns_number_gt 16113
_reflns_number_total 19716
_reflns_threshold_expression >2sigma(I)
_cod_data_source_file cg500574x_si_002.cif
_cod_data_source_block 2
_cod_depositor_comments
;
The following automatic conversions were performed:

'_exptl_absorpt_correction_type' value 'Multi-scan' changed to
'multi-scan' according to
/home/saulius/struct/COD-crude-data--automatic-downloads/rss-feeds/ACS/lib/dictionaries/cif_core.dic
dictionary named 'cif_core.dic' version 2.4.2 from 2011-04-26.

Automatic conversion script
Id: cif_fix_values 2281 2013-09-26 08:29:07Z andrius 

 Adding full bibliography for 4511953--4511957.cif.
;
_cod_original_sg_symbol_H-M P-1
_cod_database_code 4511954

loop_
_symmetry_equiv_pos_as_xyz
'x, y, z'
'-x, -y, -z'

loop_
_atom_site_label
_atom_site_type_symbol
_atom_site_fract_x
_atom_site_fract_y
_atom_site_fract_z
_atom_site_U_iso_or_equiv
_atom_site_adp_type
_atom_site_occupancy
_atom_site_symmetry_multiplicity
_atom_site_calc_flag
_atom_site_refinement_flags
Zn2 Zn 0.57091(5) 0.22473(4) 0.19041(3) 0.01631(15) Uani 1 1 d .
Zn3 Zn 0.61666(5) 0.32486(4) 0.34130(3) 0.01602(15) Uani 1 1 d .
Zn8 Zn 0.88062(5) 0.61994(4) 0.22637(3) 0.01827(15) Uani 1 1 d .
Zn6 Zn 0.81153(5) 0.36234(4) 0.17638(3) 0.01685(15) Uani 1 1 d .
Zn5 Zn 0.63410(5) 0.45600(4) 0.23450(3) 0.01689(15) Uani 1 1 d .
Zn7 Zn 0.84427(5) 0.46904(4) 0.33763(3) 0.01729(15) Uani 1 1 d .
Zn4 Zn 0.78236(5) 0.23552(4) 0.27725(3) 0.01854(15) Uani 1 1 d .
Zn1 Zn 0.52822(5) 0.07591(4) 0.29776(3) 0.02083(16) Uani 1 1 d .
O2 O 0.7525(2) 0.4097(2) 0.25128(15) 0.0139(7) Uani 1 1 d U
N26 N 0.7450(3) 0.2208(3) 0.14469(19) 0.0166(8) Uani 1 1 d .
N39 N 0.8883(3) 0.1742(3) 0.2336(2) 0.0235(10) Uani 1 1 d .
N31 N 0.9304(3) 0.4501(3) 0.18237(19) 0.0171(8) Uani 1 1 d .
N5 N 0.4560(3) 0.1614(3) 0.21191(19) 0.0171(8) Uani 1 1 d .
N27 N 0.6579(3) 0.1697(3) 0.13798(19) 0.0170(8) Uani 1 1 d .
N48 N 0.8345(3) 0.3787(3) 0.3856(2) 0.0193(9) Uani 1 1 d .
N61 N 0.6408(3) 0.4091(3) 0.43697(19) 0.0154(8) Uani 1 1 d .
N20 N 0.6686(3) 0.5225(3) 0.1799(2) 0.0191(9) Uani 1 1 d .
N17 N 0.4953(3) 0.4571(3) 0.18477(19) 0.0174(8) Uani 1 1 d .
N47 N 0.8311(3) 0.2990(3) 0.36988(19) 0.0204(9) Uani 1 1 d .
N37 N 0.7204(3) 0.1094(3) 0.2482(2) 0.0203(9) Uani 1 1 d .
N63 N 0.6719(3) 0.4903(3) 0.35945(19) 0.0163(8) Uani 1 1 d .
N30 N 0.9565(3) 0.5308(3) 0.20634(19) 0.0170(8) Uani 1 1 d .
N58 N 0.6117(3) 0.2486(3) 0.38907(19) 0.0170(8) Uani 1 1 d .
N15 N 0.5085(3) 0.3809(3) 0.26044(19) 0.0184(9) Uani 1 1 d .
N28 N 0.9080(3) 0.2947(3) 0.12826(19) 0.0167(8) Uani 1 1 d .
N33 N 1.0366(3) 0.6860(3) 0.2446(2) 0.0210(9) Uani 1 1 d .
N6 N 0.4453(3) 0.2331(3) 0.13244(19) 0.0165(8) Uani 1 1 d .
N53 N 0.8548(3) 0.6323(3) 0.31264(19) 0.0172(8) Uani 1 1 d .
N54 N 0.8335(3) 0.7381(3) 0.2606(2) 0.0240(10) Uani 1 1 d .
N4 N 0.4426(3) 0.1255(3) 0.25226(19) 0.0187(9) Uani 1 1 d .
N19 N 0.7500(3) 0.5571(3) 0.16735(19) 0.0183(9) Uani 1 1 d .
N50 N 0.8738(3) 0.5358(3) 0.43764(19) 0.0173(8) Uani 1 1 d .
N16 N 0.4957(3) 0.3473(3) 0.30287(19) 0.0161(8) Uani 1 1 d .
N14 N 0.3507(3) 0.3669(3) 0.2683(2) 0.0192(9) Uani 1 1 d .
N59 N 0.5999(3) 0.1689(3) 0.37717(19) 0.0183(9) Uani 1 1 d .
N52 N 0.8689(3) 0.5924(3) 0.3502(2) 0.0180(9) Uani 1 1 d .
N42 N 0.9152(3) 0.3339(3) 0.2755(2) 0.0245(10) Uani 1 1 d .
N35 N 0.4865(4) -0.0544(3) 0.2346(2) 0.0268(10) Uani 1 1 d .
N41 N 0.9527(3) 0.4150(3) 0.3027(2) 0.0232(10) Uani 1 1 d .
N38 N 0.6362(3) 0.0624(3) 0.2475(2) 0.0214(9) Uani 1 1 d .
N21 N 0.8825(3) 0.6404(3) 0.1283(2) 0.0218(9) Uani 1 1 d .
N62 N 0.6479(3) 0.5331(3) 0.32406(19) 0.0173(8) Uani 1 1 d .
N18 N 0.6232(3) 0.5534(3) 0.0980(2) 0.0210(9) Uani 1 1 d .
N51 N 0.8534(3) 0.7154(3) 0.4092(2) 0.0207(9) Uani 1 1 d .
H51 H 0.8499 0.7576 0.4413 0.025 Uiso 1 1 calc R
N64 N 0.5991(3) 0.5862(3) 0.4135(2) 0.0190(9) Uani 1 1 d .
N29 N 1.0780(3) 0.4847(3) 0.1641(2) 0.0183(9) Uani 1 1 d .
N3 N 0.2961(3) 0.1302(3) 0.2074(2) 0.0200(9) Uani 1 1 d .
N7 N 0.5666(3) 0.3170(3) 0.03612(19) 0.0165(4) Uani 1 1 d .
N49 N 0.8786(3) 0.3586(3) 0.4729(2) 0.0199(9) Uani 1 1 d .
N1 N 0.3786(3) 0.0564(3) 0.3265(2) 0.0232(9) Uani 1 1 d .
N60 N 0.6304(3) 0.2354(3) 0.4808(2) 0.0201(9) Uani 1 1 d .
N40 N 1.0746(3) 0.3555(3) 0.2740(2) 0.0264(10) Uani 1 1 d .
N25 N 0.74211(6) 0.09820(4) 0.07379(3) 0.0208(9) Uani 1 1 d G
N56 N 0.58240(7) 0.02118(5) 0.38284(5) 0.0263(10) Uani 1 1 d G
N10 N 0.82219(6) 0.39887(5) 0.04566(3) 0.0234(9) Uani 1 1 d G
N36 N 0.71981(7) -0.01848(4) 0.19130(4) 0.0264(10) Uani 1 1 d G
N22 N 0.84082(8) 0.64950(6) 0.01158(5) 0.0274(10) Uani 1 1 d G
N65 N 0.56398(6) 0.63879(4) 0.27797(4) 0.0284(11) Uani 1 1 d G
C24 C 0.41117(5) 0.43012(5) 0.19750(4) 0.0180(10) Uani 1 1 d G
N2 N 0.18315(7) 0.02651(6) 0.33327(6) 0.0309(11) Uani 1 1 d G
N12 N 0.41895(6) 0.28744(5) 0.38555(4) 0.0211(9) Uani 1 1 d G
N11 N 0.74962(8) 0.39235(6) -0.07245(3) 0.0263(10) Uani 1 1 d G
N23 N 0.49896(6) 0.03758(4) 0.09952(4) 0.0304(11) Uani 1 1 d G
N24 N 0.51458(8) -0.11565(4) 0.02258(4) 0.0367(12) Uani 1 1 d G
C46 C 1.00208(5) 0.42400(5) 0.15735(4) 0.0171(10) Uani 1 1 d G
N55 N 0.75473(9) 0.87015(4) 0.31639(5) 0.0315(11) Uani 1 1 d G
N34 N 0.45879(9) -0.21205(4) 0.14953(5) 0.0457(15) Uani 1 1 d G
C102 C 0.80793(8) 0.78321(4) 0.22951(5) 0.0322(13) Uani 1 1 d G
H102 H 0.8159 0.7702 0.1880 0.039 Uiso 1 1 calc R
N43 N 1.26982(5) 0.58077(7) 0.32333(5) 0.0326(11) Uani 1 1 d G
N66 N 0.47061(8) 0.74665(5) 0.35466(5) 0.0321(11) Uani 1 1 d G
C6 C 0.36744(5) 0.16321(5) 0.18649(4) 0.0195(10) Uani 1 1 d G
N45 N 0.87853(8) 0.12282(6) 0.47744(5) 0.0517(17) Uani 1 1 d G
C29 C 0.59453(6) 0.52172(5) 0.13835(4) 0.0171(10) Uani 1 1 d G
N32 N 1.23034(6) 0.74281(6) 0.24669(6) 0.0349(12) Uani 1 1 d G
C63 C 0.99074(5) 0.30089(5) 0.26037(4) 0.0247(12) Uani 1 1 d G
N13 N 0.21676(6) 0.24618(6) 0.37261(5) 0.0288(11) Uani 1 1 d G
C62 C 0.97540(5) 0.21441(5) 0.23305(4) 0.0266(12) Uani 1 1 d G
C59 C 0.92922(7) 0.04886(5) 0.18292(5) 0.0361(15) Uani 1 1 d G
H59 H 0.9118 -0.0085 0.1657 0.043 Uiso 1 1 calc R
N44 N 1.08385(5) 0.57021(5) 0.35147(4) 0.0325(11) Uani 1 1 d G
C14 C 0.72798(6) 0.37228(5) 0.02000(3) 0.0181(10) Uani 1 1 d G
C66 C 1.20646(4) 0.51042(6) 0.30786(5) 0.0274(12) Uani 1 1 d G
H66 H 1.2255 0.4619 0.2867 0.033 Uiso 1 1 calc R
C89 C 0.8626(4) 0.2097(3) 0.4233(3) 0.0246(11) Uani 1 1 d .
C31 C 0.7933(4) 0.6112(3) 0.0923(2) 0.0193(10) Uani 1 1 d .
C80 C 0.64017(6) 0.52350(4) 0.41129(3) 0.0164(10) Uani 1 1 d G
C7 C 0.35908(5) 0.19853(5) 0.13947(4) 0.0179(10) Uani 1 1 d G
N46 N 0.85543(6) 0.15027(5) 0.36856(4) 0.0500(17) Uani 1 1 d G
C41 C 0.88318(6) 0.21396(5) 0.09780(4) 0.0186(10) Uani 1 1 d G
C73 C 0.61148(7) 0.16357(5) 0.43286(4) 0.0213(11) Uani 1 1 d G
C5 C 0.34662(5) 0.10720(5) 0.24823(4) 0.0183(10) Uani 1 1 d G
C74 C 0.62949(6) 0.28587(5) 0.45050(3) 0.0189(10) Uani 1 1 d G
C28 C 0.49626(5) 0.49199(5) 0.14350(4) 0.0189(10) Uani 1 1 d G
C75 C 0.63804(7) 0.37218(5) 0.47774(3) 0.0184(10) Uani 1 1 d G
C96 C 0.87934(6) 0.61534(4) 0.45804(3) 0.0177(10) Uani 1 1 d G
C45 C 0.99104(5) 0.33702(5) 0.12478(4) 0.0194(10) Uani 1 1 d G
C83 C 0.51615(7) 0.69865(5) 0.37412(5) 0.0258(12) Uani 1 1 d G
H83 H 0.5180 0.7018 0.4153 0.031 Uiso 1 1 calc R
C78 C 0.63784(7) 0.53290(5) 0.51903(3) 0.0218(11) Uani 1 1 d G
H78 H 0.6372 0.5885 0.5321 0.026 Uiso 1 1 calc R
C1 C 0.3481(5) 0.0294(3) 0.3685(3) 0.0281(12) Uani 1 1 d .
H1 H 0.3941 0.0194 0.3963 0.034 Uiso 1 1 calc R
C82 C 0.5611(4) 0.6439(3) 0.3354(2) 0.0194(10) Uani 1 1 d .
C79 C 0.6411(3) 0.4878(3) 0.4575(2) 0.0165(10) Uani 1 1 d .
C99 C 0.8210(4) 0.7598(3) 0.3195(3) 0.0220(11) Uani 1 1 d .
C25 C 0.32258(5) 0.44037(6) 0.17045(4) 0.0223(11) Uani 1 1 d G
H25 H 0.2635 0.4228 0.1810 0.027 Uiso 1 1 calc R
C10 C 0.3604(4) 0.2634(3) 0.0519(3) 0.0221(11) Uani 1 1 d .
H10 H 0.3625 0.2861 0.0214 0.027 Uiso 1 1 calc R
C55 C 0.5539(5) -0.0774(3) 0.2026(3) 0.0277(12) Uani 1 1 d .
C39 C 0.6598(4) 0.0975(3) 0.0955(2) 0.0191(10) Uani 1 1 d .
C97 C 0.8684(4) 0.6436(3) 0.4067(2) 0.0192(10) Uani 1 1 d .
C12 C 0.54182(5) 0.30307(5) 0.08531(3) 0.0165(4) Uani 1 1 d G
N57 N 0.62419(9) 0.00566(7) 0.49728(5) 0.0448(15) Uani 1 1 d G
C98 C 0.84509(6) 0.70528(4) 0.34925(4) 0.0198(10) Uani 1 1 d G
C56 C 0.63927(7) -0.01264(4) 0.21303(4) 0.0245(12) Uani 1 1 d G
C11 C 0.44567(5) 0.26499(5) 0.08890(3) 0.0163(10) Uani 1 1 d G
C58 C 0.86493(6) 0.09342(5) 0.20879(4) 0.0265(12) Uani 1 1 d G
C72 C 0.60553(8) 0.08477(6) 0.43721(4) 0.0227(11) Uani 1 1 d G
C92 C 0.88020(6) 0.49940(5) 0.47764(3) 0.0175(10) Uani 1 1 d G
C4 C 0.31052(6) 0.07094(5) 0.28920(5) 0.0211(11) Uani 1 1 d G
C40 C 0.79060(6) 0.17593(4) 0.10511(3) 0.0179(10) Uani 1 1 d G
C32 C 0.77183(7) 0.61568(6) 0.03448(4) 0.0215(11) Uani 1 1 d G
H32 H 0.7075 0.5945 0.0107 0.026 Uiso 1 1 calc R
C38 C 0.57977(6) 0.02624(4) 0.07692(4) 0.0225(11) Uani 1 1 d G
C90 C 0.85715(6) 0.28883(5) 0.42243(3) 0.0204(11) Uani 1 1 d G
C51 C 1.07708(7) 0.76416(5) 0.27032(5) 0.0288(12) Uani 1 1 d G
H51A H 1.0394 0.8015 0.2881 0.035 Uiso 1 1 calc R
C22 C 0.4016(4) 0.3390(3) 0.3058(2) 0.0182(10) Uani 1 1 d .
C27 C 0.4121(4) 0.5025(3) 0.1136(3) 0.0221(11) Uani 1 1 d .
H27 H 0.4141 0.5266 0.0840 0.027 Uiso 1 1 calc R
C77 C 0.63565(8) 0.49490(6) 0.56025(3) 0.0247(11) Uani 1 1 d G
H77 H 0.6341 0.5243 0.6023 0.030 Uiso 1 1 calc R
C84 C 0.4701(4) 0.7381(4) 0.2964(3) 0.0313(13) Uani 1 1 d .
H84 H 0.4356 0.7688 0.2799 0.038 Uiso 1 1 calc R
C20 C 0.2576(4) 0.2828(3) 0.3393(3) 0.0240(11) Uani 1 1 d .
H20 H 0.2172 0.2962 0.3108 0.029 Uiso 1 1 calc R
C48 C 1.0931(4) 0.6350(3) 0.2195(2) 0.0199(10) Uani 1 1 d .
C30 C 0.7204(4) 0.5739(3) 0.1183(2) 0.0192(10) Uani 1 1 d .
C13 C 0.66375(6) 0.34748(5) 0.05642(3) 0.0165(4) Uani 1 1 d G
C65 C 1.11460(4) 0.50483(5) 0.32114(4) 0.0255(12) Uani 1 1 d G
C42 C 0.94310(6) 0.17311(5) 0.06269(4) 0.0248(11) Uani 1 1 d G
H42 H 0.9256 0.1161 0.0415 0.030 Uiso 1 1 calc R
C101 C 0.7696(5) 0.8493(4) 0.2586(3) 0.0349(14) Uani 1 1 d .
H101 H 0.7532 0.8811 0.2361 0.042 Uiso 1 1 calc R
C61 C 1.0431(5) 0.1726(5) 0.2076(3) 0.0365(15) Uani 1 1 d .
H61 H 1.1049 0.2014 0.2077 0.044 Uiso 1 1 calc R
C21 C 0.35791(5) 0.30226(5) 0.34493(4) 0.0188(10) Uani 1 1 d G
C9 C 0.27316(5) 0.22866(6) 0.06017(4) 0.0249(12) Uani 1 1 d G
H9 H 0.2143 0.2275 0.0355 0.030 Uiso 1 1 calc R
C19 C 0.2776(4) 0.2312(3) 0.4136(3) 0.0269(12) Uani 1 1 d .
H19 H 0.2516 0.2054 0.4386 0.032 Uiso 1 1 calc R
C47 C 1.0448(4) 0.5495(3) 0.1953(2) 0.0187(10) Uani 1 1 d .
C34 C 0.9501(4) 0.6741(4) 0.1054(3) 0.0251(11) Uani 1 1 d .
H34 H 1.0145 0.6956 0.1292 0.030 Uiso 1 1 calc R
C94 C 0.90338(8) 0.62516(5) 0.56281(3) 0.0225(11) Uani 1 1 d G
H94 H 0.9149 0.6561 0.6061 0.027 Uiso 1 1 calc R
C81 C 0.6046(4) 0.5889(3) 0.3578(2) 0.0191(10) Uani 1 1 d .
C88 C 0.8761(6) 0.1963(4) 0.4774(3) 0.0414(17) Uani 1 1 d .
H88 H 0.8839 0.2403 0.5158 0.050 Uiso 1 1 calc R
C100 C 0.7809(4) 0.8252(4) 0.3467(3) 0.0274(12) Uani 1 1 d .
H100 H 0.7720 0.8382 0.3880 0.033 Uiso 1 1 calc R
C60 C 1.0205(5) 0.0902(5) 0.1827(3) 0.0410(17) Uani 1 1 d .
H60 H 1.0664 0.0613 0.1653 0.049 Uiso 1 1 calc R
C17 C 0.87968(7) 0.42291(6) 0.01186(4) 0.0271(12) Uani 1 1 d G
H17 H 0.9473 0.4427 0.0287 0.032 Uiso 1 1 calc R
C49 C 1.1895(4) 0.6649(4) 0.2203(3) 0.0245(11) Uani 1 1 d .
H49 H 1.2271 0.6281 0.2014 0.029 Uiso 1 1 calc R
C16 C 0.8441(4) 0.4198(3) -0.0463(3) 0.0242(11) Uani 1 1 d .
H16 H 0.8876 0.4376 -0.0684 0.029 Uiso 1 1 calc R
C91 C 0.8649(4) 0.4117(3) 0.4470(2) 0.0187(10) Uani 1 1 d .
C43 C 1.0288(4) 0.2175(4) 0.0593(3) 0.0301(13) Uani 1 1 d .
H43 H 1.0703 0.1908 0.0350 0.036 Uiso 1 1 calc R
C8 C 0.27111(5) 0.19536(5) 0.10449(4) 0.0241(11) Uani 1 1 d G
H8 H 0.2114 0.1711 0.1108 0.029 Uiso 1 1 calc R
C85 C 0.5175(5) 0.6864(4) 0.2586(3) 0.0319(13) Uani 1 1 d .
H85 H 0.5170 0.6846 0.2178 0.038 Uiso 1 1 calc R
C69 C 0.5819(5) -0.0503(4) 0.3869(3) 0.0331(13) Uani 1 1 d .
H69 H 0.5662 -0.0975 0.3498 0.040 Uiso 1 1 calc R
C57 C 0.7680(4) 0.0596(4) 0.2146(2) 0.0239(11) Uani 1 1 d .
C95 C 0.8936(3) 0.6632(3) 0.5209(2) 0.0194(10) Uani 1 1 d .
H95 H 0.8965 0.7195 0.5348 0.023 Uiso 1 1 calc R
C33 C 0.92894(8) 0.67862(6) 0.04746(5) 0.0259(12) Uani 1 1 d G
H33 H 0.9793 0.7034 0.0332 0.031 Uiso 1 1 calc R
C3 C 0.2125(4) 0.0543(4) 0.2919(3) 0.0269(12) Uani 1 1 d .
H3 H 0.1659 0.0629 0.2637 0.032 Uiso 1 1 calc R
C2 C 0.2516(4) 0.0158(3) 0.3725(3) 0.0282(12) Uani 1 1 d .
H2 H 0.2332 -0.0016 0.4037 0.034 Uiso 1 1 calc R
C26 C 0.3244(4) 0.4768(3) 0.1282(3) 0.0246(11) Uani 1 1 d .
H26 H 0.2659 0.4843 0.1090 0.029 Uiso 1 1 calc R
C93 C 0.8964(4) 0.5433(3) 0.5417(2) 0.0212(11) Uani 1 1 d .
H93 H 0.9025 0.5171 0.5699 0.025 Uiso 1 1 calc R
C76 C 0.63577(7) 0.41319(6) 0.53972(3) 0.0221(11) Uani 1 1 d G
H76 H 0.6343 0.3860 0.5674 0.027 Uiso 1 1 calc R
C36 C 0.4359(4) -0.1035(4) 0.0451(3) 0.0320(13) Uani 1 1 d .
H36A H 0.3832 -0.1483 0.0351 0.038 Uiso 1 1 calc R
C71 C 0.6253(5) 0.0772(4) 0.4937(3) 0.0336(14) Uani 1 1 d .
H71 H 0.6401 0.1242 0.5308 0.040 Uiso 1 1 calc R
C15 C 0.6921(4) 0.3677(3) -0.0395(2) 0.0216(11) Uani 1 1 d .
H15 H 0.6248 0.3465 -0.0570 0.026 Uiso 1 1 calc R
C18 C 0.3765(4) 0.2522(3) 0.4202(3) 0.0261(12) Uani 1 1 d .
H18 H 0.4168 0.2415 0.4504 0.031 Uiso 1 1 calc R
C37 C 0.58672(7) -0.04984(4) 0.03871(4) 0.0283(12) Uani 1 1 d G
H37 H 0.6444 -0.0558 0.0234 0.034 Uiso 1 1 calc R
C67 C 1.2372(5) 0.6467(4) 0.3535(3) 0.0337(14) Uani 1 1 d .
H67 H 1.2783 0.6986 0.3656 0.040 Uiso 1 1 calc R
C64 C 1.0472(4) 0.4258(4) 0.3004(2) 0.0251(12) Uani 1 1 d .
C44 C 1.0546(4) 0.2998(3) 0.0907(3) 0.0221(11) Uani 1 1 d U
H44 H 1.1141 0.3304 0.0892 0.027 Uiso 1 1 calc R
C52 C 0.4046(5) -0.1092(4) 0.2228(3) 0.0361(14) Uani 1 1 d .
H52 H 0.3544 -0.0947 0.2442 0.043 Uiso 1 1 calc R
C54 C 0.54168(8) -0.15628(4) 0.16122(5) 0.0384(15) Uani 1 1 d G
H54 H 0.5925 -0.1715 0.1406 0.046 Uiso 1 1 calc R
C86 C 0.8580(7) 0.0782(4) 0.3693(4) 0.059(2) Uani 1 1 d .
H86 H 0.8526 0.0344 0.3311 0.071 Uiso 1 1 calc R
C35 C 0.4279(5) -0.0278(4) 0.0828(3) 0.0353(14) Uani 1 1 d .
H35 H 0.3694 -0.0222 0.0973 0.042 Uiso 1 1 calc R
C68 C 1.1466(5) 0.6409(4) 0.3673(3) 0.0359(14) Uani 1 1 d .
H68 H 1.1275 0.6892 0.3889 0.043 Uiso 1 1 calc R
C70 C 0.6036(6) -0.0578(4) 0.4433(4) 0.0430(17) Uani 1 1 d .
H70 H 0.6039 -0.1098 0.4436 0.052 Uiso 1 1 calc R
C50 C 1.17325(7) 0.79189(6) 0.27155(6) 0.0365(14) Uani 1 1 d G
H50 H 1.2003 0.8483 0.2909 0.044 Uiso 1 1 calc R
C87 C 0.8682(6) 0.0640(4) 0.4231(4) 0.0463(18) Uani 1 1 d .
H87 H 0.8678 0.0109 0.4209 0.056 Uiso 1 1 calc R
C53 C 0.3918(5) -0.1873(4) 0.1796(3) 0.0384(15) Uani 1 1 d .
H53 H 0.3319 -0.2244 0.1716 0.046 Uiso 1 1 calc R
Cl1 Cl 1.15637(14) 0.86101(13) 0.12247(9) 0.0568(5) Uani 1 1 d .
N8 N 0.6141(3) 0.3244(3) 0.13311(19) 0.0165(4) Uani 1 1 d .
O5 O 1.06956(9) 0.86917(7) 0.09397(6) 0.144(5) Uani 1 1 d G
O3 O 1.16239(8) 0.78513(7) 0.09810(6) 0.186(7) Uani 1 1 d G
O4 O 1.15976(8) 0.86922(6) 0.18279(6) 0.195(7) Uani 1 1 d G
O6 O 1.23687(9) 0.92497(7) 0.13784(7) 0.223(9) Uani 1 1 d G
C23 C 0.42076(5) 0.39208(5) 0.24220(4) 0.0169(10) Uani 1 1 d G
O1 O 0.67032(4) 0.28561(4) 0.26746(3) 0.0159(7) Uani 1 1 d G
N9 N 0.69544(5) 0.35143(4) 0.11489(3) 0.0165(4) Uani 1 1 d G

loop_
_atom_site_aniso_label
_atom_site_aniso_U_11
_atom_site_aniso_U_22
_atom_site_aniso_U_33
_atom_site_aniso_U_23
_atom_site_aniso_U_13
_atom_site_aniso_U_12
Zn2 0.0102(3) 0.0223(3) 0.0185(3) 0.0089(3) 0.0048(2) 0.0058(3)
Zn3 0.0151(3) 0.0219(3) 0.0166(3) 0.0105(3) 0.0061(2) 0.0098(3)
Zn8 0.0137(3) 0.0248(4) 0.0201(3) 0.0111(3) 0.0048(3) 0.0080(3)
Zn6 0.0093(3) 0.0263(4) 0.0177(3) 0.0100(3) 0.0046(2) 0.0067(3)
Zn5 0.0114(3) 0.0261(4) 0.0186(3) 0.0124(3) 0.0047(2) 0.0089(3)
Zn7 0.0157(3) 0.0214(3) 0.0168(3) 0.0094(3) 0.0024(3) 0.0061(3)
Zn4 0.0144(3) 0.0240(4) 0.0190(3) 0.0079(3) 0.0034(3) 0.0101(3)
Zn1 0.0229(4) 0.0188(3) 0.0217(3) 0.0082(3) 0.0052(3) 0.0063(3)
O2 0.0050(14) 0.0206(16) 0.0195(16) 0.0089(13) 0.0048(12) 0.0075(12)
N26 0.0064(18) 0.024(2) 0.020(2) 0.0085(17) 0.0034(16) 0.0055(16)
N39 0.016(2) 0.041(3) 0.023(2) 0.016(2) 0.0090(18) 0.020(2)
N31 0.014(2) 0.023(2) 0.017(2) 0.0097(17) 0.0038(16) 0.0067(17)
N5 0.012(2) 0.020(2) 0.021(2) 0.0093(17) 0.0060(16) 0.0038(16)
N27 0.0101(19) 0.023(2) 0.021(2) 0.0102(18) 0.0034(16) 0.0065(16)
N48 0.013(2) 0.029(2) 0.021(2) 0.0125(18) 0.0056(17) 0.0115(18)
N61 0.0097(19) 0.020(2) 0.019(2) 0.0088(17) 0.0042(16) 0.0064(16)
N20 0.015(2) 0.028(2) 0.019(2) 0.0123(18) 0.0067(17) 0.0086(18)
N17 0.017(2) 0.019(2) 0.018(2) 0.0075(17) 0.0048(17) 0.0081(17)
N47 0.016(2) 0.030(2) 0.016(2) 0.0078(18) 0.0035(17) 0.0100(18)
N37 0.013(2) 0.026(2) 0.024(2) 0.0108(19) 0.0038(17) 0.0092(18)
N63 0.0117(19) 0.020(2) 0.018(2) 0.0073(17) 0.0009(16) 0.0080(16)
N30 0.0095(19) 0.028(2) 0.018(2) 0.0112(18) 0.0046(16) 0.0096(17)
N58 0.015(2) 0.019(2) 0.021(2) 0.0102(17) 0.0059(17) 0.0096(17)
N15 0.017(2) 0.022(2) 0.019(2) 0.0106(18) 0.0074(17) 0.0027(17)
N28 0.0103(19) 0.027(2) 0.017(2) 0.0104(17) 0.0041(16) 0.0103(17)
N33 0.018(2) 0.025(2) 0.022(2) 0.0111(18) 0.0044(17) 0.0066(18)
N6 0.0111(19) 0.021(2) 0.020(2) 0.0087(17) 0.0067(16) 0.0059(16)
N53 0.014(2) 0.023(2) 0.019(2) 0.0118(17) 0.0048(16) 0.0078(17)
N54 0.026(2) 0.027(2) 0.026(2) 0.016(2) 0.0080(19) 0.0101(19)
N4 0.020(2) 0.019(2) 0.019(2) 0.0089(17) 0.0080(17) 0.0033(17)
N19 0.012(2) 0.031(2) 0.019(2) 0.0155(18) 0.0056(16) 0.0080(17)
N50 0.0081(19) 0.028(2) 0.019(2) 0.0110(18) 0.0032(16) 0.0075(17)
N16 0.014(2) 0.022(2) 0.018(2) 0.0110(17) 0.0079(16) 0.0087(17)
N14 0.015(2) 0.023(2) 0.022(2) 0.0092(18) 0.0064(17) 0.0085(17)
N59 0.019(2) 0.020(2) 0.018(2) 0.0084(17) 0.0037(17) 0.0070(17)
N52 0.013(2) 0.025(2) 0.024(2) 0.0164(19) 0.0065(17) 0.0070(17)
N42 0.015(2) 0.041(3) 0.021(2) 0.014(2) 0.0041(17) 0.012(2)
N35 0.040(3) 0.019(2) 0.022(2) 0.0090(19) 0.004(2) 0.007(2)
N41 0.016(2) 0.041(3) 0.020(2) 0.015(2) 0.0054(17) 0.015(2)
N38 0.018(2) 0.021(2) 0.024(2) 0.0072(18) 0.0005(18) 0.0090(18)
N21 0.018(2) 0.031(2) 0.022(2) 0.0133(19) 0.0063(18) 0.0098(19)
N62 0.015(2) 0.023(2) 0.019(2) 0.0115(18) 0.0055(16) 0.0090(17)
N18 0.017(2) 0.029(2) 0.023(2) 0.0144(19) 0.0053(17) 0.0107(18)
N51 0.025(2) 0.019(2) 0.021(2) 0.0072(18) 0.0075(18) 0.0105(18)
N64 0.017(2) 0.022(2) 0.025(2) 0.0127(18) 0.0103(17) 0.0105(17)
N29 0.0104(19) 0.026(2) 0.020(2) 0.0124(18) 0.0022(16) 0.0037(17)
N3 0.015(2) 0.024(2) 0.022(2) 0.0096(18) 0.0062(17) 0.0057(17)
N7 0.0092(9) 0.0243(10) 0.0200(9) 0.0105(8) 0.0049(7) 0.0082(8)
N49 0.016(2) 0.026(2) 0.020(2) 0.0109(18) 0.0031(17) 0.0083(18)
N1 0.026(2) 0.022(2) 0.024(2) 0.0101(19) 0.0093(19) 0.0044(19)
N60 0.017(2) 0.025(2) 0.023(2) 0.0132(19) 0.0037(17) 0.0065(18)
N40 0.017(2) 0.051(3) 0.027(2) 0.028(2) 0.0086(19) 0.018(2)
N25 0.018(2) 0.025(2) 0.023(2) 0.0093(18) 0.0095(18) 0.0102(18)
N56 0.028(3) 0.023(2) 0.029(2) 0.011(2) 0.008(2) 0.0054(19)
N10 0.017(2) 0.033(3) 0.022(2) 0.014(2) 0.0040(18) 0.0038(19)
N36 0.034(3) 0.025(2) 0.024(2) 0.0086(19) 0.004(2) 0.021(2)
N22 0.025(2) 0.036(3) 0.026(2) 0.016(2) 0.009(2) 0.009(2)
N65 0.035(3) 0.030(3) 0.027(2) 0.017(2) 0.005(2) 0.015(2)
C24 0.016(2) 0.022(3) 0.021(2) 0.009(2) 0.008(2) 0.011(2)
N2 0.028(3) 0.034(3) 0.037(3) 0.018(2) 0.016(2) 0.007(2)
N12 0.020(2) 0.024(2) 0.025(2) 0.0115(19) 0.0102(18) 0.0106(18)
N11 0.022(2) 0.040(3) 0.026(2) 0.020(2) 0.0093(19) 0.010(2)
N23 0.023(2) 0.027(3) 0.039(3) 0.009(2) 0.016(2) 0.003(2)
N24 0.040(3) 0.023(3) 0.039(3) 0.004(2) 0.012(2) 0.001(2)
C46 0.011(2) 0.027(3) 0.018(2) 0.014(2) 0.0019(18) 0.005(2)
N55 0.033(3) 0.032(3) 0.037(3) 0.016(2) 0.011(2) 0.020(2)
N34 0.062(4) 0.024(3) 0.040(3) 0.005(2) -0.004(3) 0.008(3)
C102 0.037(3) 0.040(3) 0.032(3) 0.021(3) 0.014(3) 0.023(3)
N43 0.027(3) 0.045(3) 0.034(3) 0.024(2) 0.007(2) 0.011(2)
N66 0.031(3) 0.027(3) 0.047(3) 0.021(2) 0.009(2) 0.015(2)
C6 0.021(3) 0.020(2) 0.018(2) 0.007(2) 0.007(2) 0.005(2)
N45 0.087(5) 0.035(3) 0.054(4) 0.030(3) 0.032(4) 0.028(3)
C29 0.009(2) 0.026(3) 0.022(2) 0.011(2) 0.0046(19) 0.012(2)
N32 0.026(3) 0.028(3) 0.049(3) 0.016(2) 0.006(2) 0.002(2)
C63 0.016(3) 0.047(3) 0.022(3) 0.020(2) 0.009(2) 0.017(2)
N13 0.025(2) 0.028(3) 0.039(3) 0.016(2) 0.016(2) 0.007(2)
C62 0.017(3) 0.052(4) 0.027(3) 0.027(3) 0.010(2) 0.021(3)
C59 0.039(4) 0.053(4) 0.037(3) 0.025(3) 0.022(3) 0.038(3)
N44 0.024(3) 0.050(3) 0.025(2) 0.014(2) 0.006(2) 0.012(2)
C14 0.016(2) 0.018(2) 0.022(3) 0.008(2) 0.006(2) 0.0054(19)
C66 0.022(3) 0.044(3) 0.029(3) 0.025(3) 0.009(2) 0.013(3)
C89 0.024(3) 0.026(3) 0.024(3) 0.009(2) 0.003(2) 0.008(2)
C31 0.015(2) 0.026(3) 0.022(3) 0.012(2) 0.008(2) 0.009(2)
C80 0.007(2) 0.021(2) 0.023(2) 0.008(2) 0.0057(18) 0.0070(19)
C7 0.014(2) 0.020(2) 0.022(2) 0.008(2) 0.0061(19) 0.0068(19)
N46 0.074(5) 0.040(3) 0.033(3) 0.009(3) -0.004(3) 0.028(3)
C41 0.010(2) 0.030(3) 0.021(2) 0.013(2) 0.0034(19) 0.011(2)
C73 0.018(2) 0.024(3) 0.023(3) 0.012(2) 0.001(2) 0.003(2)
C5 0.017(2) 0.019(2) 0.021(2) 0.008(2) 0.008(2) 0.004(2)
C74 0.010(2) 0.028(3) 0.023(3) 0.014(2) 0.0046(19) 0.005(2)
C28 0.018(3) 0.025(3) 0.017(2) 0.009(2) 0.0050(19) 0.008(2)
C75 0.012(2) 0.025(3) 0.021(2) 0.012(2) 0.0014(19) 0.005(2)
C96 0.008(2) 0.026(3) 0.022(3) 0.012(2) 0.0021(18) 0.0053(19)
C45 0.014(2) 0.033(3) 0.016(2) 0.014(2) 0.0012(19) 0.007(2)
C83 0.026(3) 0.024(3) 0.036(3) 0.018(2) 0.011(2) 0.012(2)
C78 0.024(3) 0.021(3) 0.021(3) 0.008(2) 0.006(2) 0.008(2)
C1 0.036(3) 0.026(3) 0.026(3) 0.014(2) 0.010(2) 0.005(2)
C82 0.013(2) 0.021(3) 0.029(3) 0.012(2) 0.004(2) 0.009(2)
C79 0.008(2) 0.023(3) 0.021(2) 0.010(2) 0.0049(18) 0.0064(19)
C99 0.019(3) 0.023(3) 0.027(3) 0.012(2) 0.005(2) 0.008(2)
C25 0.015(2) 0.028(3) 0.025(3) 0.011(2) 0.003(2) 0.008(2)
C10 0.014(2) 0.030(3) 0.029(3) 0.016(2) 0.005(2) 0.008(2)
C55 0.037(3) 0.024(3) 0.023(3) 0.012(2) -0.004(2) 0.011(2)
C39 0.018(2) 0.021(3) 0.021(2) 0.010(2) 0.005(2) 0.006(2)
C97 0.012(2) 0.025(3) 0.021(3) 0.010(2) 0.0021(19) 0.001(2)
C12 0.0092(9) 0.0243(10) 0.0200(9) 0.0105(8) 0.0049(7) 0.0082(8)
N57 0.068(4) 0.033(3) 0.040(3) 0.024(3) 0.006(3) 0.010(3)
C98 0.017(2) 0.022(3) 0.024(3) 0.012(2) 0.004(2) 0.007(2)
C56 0.028(3) 0.024(3) 0.023(3) 0.009(2) -0.001(2) 0.015(2)
C11 0.014(2) 0.017(2) 0.020(2) 0.007(2) 0.0048(19) 0.0097(19)
C58 0.028(3) 0.038(3) 0.023(3) 0.016(2) 0.006(2) 0.022(3)
C72 0.022(3) 0.024(3) 0.025(3) 0.011(2) 0.004(2) 0.008(2)
C92 0.003(2) 0.032(3) 0.020(2) 0.013(2) 0.0018(18) 0.0046(19)
C4 0.019(3) 0.021(3) 0.026(3) 0.009(2) 0.010(2) 0.008(2)
C40 0.009(2) 0.029(3) 0.021(2) 0.013(2) 0.0043(19) 0.009(2)
C32 0.014(2) 0.030(3) 0.025(3) 0.014(2) 0.005(2) 0.009(2)
C38 0.021(3) 0.025(3) 0.024(3) 0.012(2) 0.008(2) 0.006(2)
C90 0.012(2) 0.029(3) 0.024(3) 0.011(2) 0.006(2) 0.010(2)
C51 0.029(3) 0.029(3) 0.031(3) 0.012(2) 0.008(2) 0.010(2)
C22 0.017(2) 0.020(2) 0.018(2) 0.006(2) 0.007(2) 0.007(2)
C27 0.013(2) 0.033(3) 0.026(3) 0.016(2) 0.005(2) 0.011(2)
C77 0.029(3) 0.028(3) 0.020(3) 0.010(2) 0.008(2) 0.009(2)
C84 0.028(3) 0.026(3) 0.045(4) 0.019(3) 0.000(3) 0.012(2)
C20 0.022(3) 0.025(3) 0.031(3) 0.012(2) 0.011(2) 0.013(2)
C48 0.018(3) 0.026(3) 0.020(2) 0.013(2) 0.003(2) 0.008(2)
C30 0.020(3) 0.023(3) 0.020(2) 0.012(2) 0.008(2) 0.009(2)
C13 0.0092(9) 0.0243(10) 0.0200(9) 0.0105(8) 0.0049(7) 0.0082(8)
C65 0.020(3) 0.047(3) 0.017(2) 0.017(2) 0.002(2) 0.014(2)
C42 0.015(3) 0.026(3) 0.036(3) 0.012(2) 0.009(2) 0.010(2)
C101 0.047(4) 0.035(3) 0.034(3) 0.021(3) 0.008(3) 0.024(3)
C61 0.028(3) 0.062(4) 0.039(3) 0.033(3) 0.016(3) 0.028(3)
C21 0.020(3) 0.015(2) 0.024(3) 0.007(2) 0.011(2) 0.009(2)
C9 0.008(2) 0.039(3) 0.034(3) 0.018(3) 0.006(2) 0.013(2)
C19 0.029(3) 0.025(3) 0.035(3) 0.014(2) 0.019(2) 0.013(2)
C47 0.013(2) 0.028(3) 0.019(2) 0.013(2) 0.0014(19) 0.008(2)
C34 0.017(3) 0.032(3) 0.029(3) 0.014(2) 0.008(2) 0.007(2)
C94 0.017(3) 0.034(3) 0.019(3) 0.012(2) 0.004(2) 0.010(2)
C81 0.016(2) 0.020(3) 0.023(3) 0.011(2) 0.003(2) 0.005(2)
C88 0.076(5) 0.026(3) 0.031(3) 0.015(3) 0.020(3) 0.019(3)
C100 0.027(3) 0.030(3) 0.033(3) 0.016(2) 0.010(2) 0.017(2)
C60 0.044(4) 0.063(5) 0.048(4) 0.037(4) 0.032(3) 0.045(4)
C17 0.012(2) 0.040(3) 0.031(3) 0.015(3) 0.010(2) 0.003(2)
C49 0.013(2) 0.035(3) 0.031(3) 0.016(2) 0.006(2) 0.011(2)
C16 0.016(3) 0.033(3) 0.031(3) 0.018(2) 0.012(2) 0.008(2)
C91 0.011(2) 0.029(3) 0.020(2) 0.014(2) 0.0040(19) 0.007(2)
C43 0.017(3) 0.039(3) 0.041(3) 0.016(3) 0.014(2) 0.014(2)
C8 0.014(2) 0.032(3) 0.030(3) 0.015(2) 0.008(2) 0.007(2)
C85 0.038(3) 0.032(3) 0.032(3) 0.020(3) 0.002(3) 0.015(3)
C69 0.038(3) 0.021(3) 0.039(3) 0.008(3) 0.014(3) 0.009(3)
C57 0.023(3) 0.033(3) 0.021(3) 0.012(2) 0.002(2) 0.018(2)
C95 0.010(2) 0.029(3) 0.022(3) 0.010(2) 0.0055(19) 0.009(2)
C33 0.018(3) 0.036(3) 0.032(3) 0.018(3) 0.011(2) 0.011(2)
C3 0.024(3) 0.031(3) 0.033(3) 0.019(3) 0.014(2) 0.007(2)
C2 0.034(3) 0.026(3) 0.032(3) 0.015(2) 0.017(3) 0.007(2)
C26 0.018(3) 0.033(3) 0.025(3) 0.013(2) 0.001(2) 0.011(2)
C93 0.017(2) 0.031(3) 0.022(3) 0.014(2) 0.008(2) 0.009(2)
C76 0.023(3) 0.028(3) 0.020(3) 0.013(2) 0.007(2) 0.008(2)
C36 0.025(3) 0.030(3) 0.037(3) 0.011(3) 0.008(3) -0.003(2)
C71 0.047(4) 0.026(3) 0.028(3) 0.014(3) 0.002(3) 0.007(3)
C15 0.017(2) 0.028(3) 0.022(3) 0.011(2) 0.005(2) 0.008(2)
C18 0.033(3) 0.025(3) 0.028(3) 0.015(2) 0.012(2) 0.013(2)
C37 0.023(3) 0.027(3) 0.033(3) 0.008(2) 0.009(2) 0.003(2)
C67 0.033(3) 0.043(4) 0.027(3) 0.018(3) 0.000(2) 0.007(3)
C64 0.016(3) 0.048(4) 0.020(3) 0.021(3) 0.005(2) 0.014(2)
C44 0.009(2) 0.031(3) 0.030(2) 0.013(2) 0.0072(18) 0.0093(19)
C52 0.050(4) 0.031(3) 0.028(3) 0.015(3) 0.006(3) 0.004(3)
C54 0.035(3) 0.029(3) 0.043(4) 0.005(3) -0.003(3) 0.016(3)
C86 0.091(7) 0.031(4) 0.041(4) -0.002(3) -0.010(4) 0.029(4)
C35 0.028(3) 0.034(3) 0.041(4) 0.010(3) 0.017(3) 0.001(3)
C68 0.034(3) 0.047(4) 0.028(3) 0.012(3) 0.006(3) 0.018(3)
C70 0.057(4) 0.028(3) 0.055(4) 0.026(3) 0.014(3) 0.015(3)
C50 0.029(3) 0.027(3) 0.051(4) 0.013(3) 0.007(3) 0.004(3)
C87 0.047(4) 0.029(3) 0.063(5) 0.017(3) 0.006(4) 0.016(3)
C53 0.052(4) 0.027(3) 0.033(3) 0.012(3) 0.008(3) 0.000(3)
Cl1 0.0447(10) 0.0657(12) 0.0515(10) 0.0309(10) -0.0087(8) -0.0147(9)
N8 0.0092(9) 0.0243(10) 0.0200(9) 0.0105(8) 0.0049(7) 0.0082(8)
O5 0.142(10) 0.165(10) 0.103(7) 0.040(7) -0.037(7) 0.054(8)
O3 0.061(6) 0.116(8) 0.259(16) -0.051(9) -0.003(8) 0.009(6)
O4 0.29(2) 0.232(16) 0.089(8) 0.087(10) 0.052(10) 0.056(15)
O6 0.075(7) 0.195(14) 0.39(3) 0.139(17) 0.044(11) -0.040(8)
C23 0.007(2) 0.022(2) 0.022(2) 0.006(2) 0.0053(19) 0.0079(19)
O1 0.0065(15) 0.0248(18) 0.0199(17) 0.0102(14) 0.0046(13) 0.0078(13)
N9 0.0092(9) 0.0243(10) 0.0200(9) 0.0105(8) 0.0049(7) 0.0082(8)

loop_
_atom_type_symbol
_atom_type_description
_atom_type_scat_dispersion_real
_atom_type_scat_dispersion_imag
_atom_type_scat_source
C C 0.0181 0.0091 'International Tables Vol C Tables 4.2.6.8 and 6.1.1.4'
H H 0.0000 0.0000 'International Tables Vol C Tables 4.2.6.8 and 6.1.1.4'
N N 0.0311 0.0180 'International Tables Vol C Tables 4.2.6.8 and 6.1.1.4'
O O 0.0492 0.0322 'International Tables Vol C Tables 4.2.6.8 and 6.1.1.4'
Zn Zn -1.5491 0.6778 'International Tables Vol C Tables 4.2.6.8 and 6.1.1.4'
Cl Cl 0.3639 0.7018 'International Tables Vol C Tables 4.2.6.8 and 6.1.1.4'

loop_
_geom_angle_atom_site_label_1
_geom_angle_atom_site_label_2
_geom_angle_atom_site_label_3
_geom_angle
O1 Zn2 N27 97.49(12)
O1 Zn2 N5 108.13(12)
N27 Zn2 N5 122.40(17)
O1 Zn2 N6 143.43(12)
N27 Zn2 N6 110.27(16)
N5 Zn2 N6 76.99(16)
O1 Zn3 N16 98.40(12)
O1 Zn3 N58 112.87(12)
N16 Zn3 N58 122.02(17)
O1 Zn3 N61 146.90(11)
N16 Zn3 N61 101.67(16)
N58 Zn3 N61 77.73(16)
N30 Zn8 N19 99.75(17)
N30 Zn8 N53 103.24(16)
N19 Zn8 N53 104.11(17)
N30 Zn8 N33 75.39(17)
N19 Zn8 N33 151.22(16)
N53 Zn8 N33 104.61(16)
N30 Zn8 N54 165.81(18)
N19 Zn8 N54 94.11(17)
N53 Zn8 N54 76.01(16)
N33 Zn8 N54 90.99(17)
N30 Zn8 N21 95.47(15)
N19 Zn8 N21 72.38(16)
N53 Zn8 N21 161.29(16)
N33 Zn8 N21 79.80(15)
N54 Zn8 N21 85.83(16)
N9 Zn6 O2 94.77(9)
N9 Zn6 N31 113.58(11)
O2 Zn6 N31 107.22(15)
N9 Zn6 N28 108.76(11)
O2 Zn6 N28 153.19(14)
N31 Zn6 N28 75.47(16)
N9 Zn6 N26 81.37(10)
O2 Zn6 N26 101.50(14)
N31 Zn6 N26 145.88(15)
N28 Zn6 N26 70.60(15)
N62 Zn5 O2 95.70(15)
N62 Zn5 N20 109.69(17)
O2 Zn5 N20 106.78(15)
N62 Zn5 N17 106.18(16)
O2 Zn5 N17 156.22(15)
N20 Zn5 N17 74.82(16)
N62 Zn5 N15 81.84(16)
O2 Zn5 N15 103.97(14)
N20 Zn5 N15 145.63(16)
N17 Zn5 N15 70.84(15)
N41 Zn7 O2 89.78(15)
N41 Zn7 N52 112.41(18)
O2 Zn7 N52 103.90(15)
N41 Zn7 N50 115.97(16)
O2 Zn7 N50 152.99(14)
N52 Zn7 N50 74.84(16)
N41 Zn7 N48 83.65(17)
O2 Zn7 N48 106.09(15)
N52 Zn7 N48 145.91(16)
N50 Zn7 N48 71.08(16)
O1 Zn4 N47 97.07(12)
O1 Zn4 N37 105.27(12)
N47 Zn4 N37 116.65(18)
O1 Zn4 N39 147.18(12)
N47 Zn4 N39 112.50(17)
N37 Zn4 N39 74.62(18)
O1 Zn4 N42 102.03(11)
N47 Zn4 N42 80.36(17)
N37 Zn4 N42 145.22(16)
N39 Zn4 N42 70.76(18)
N59 Zn1 N4 104.79(17)
N59 Zn1 N38 100.87(18)
N4 Zn1 N38 100.89(17)
N59 Zn1 N35 153.02(17)
N4 Zn1 N35 102.06(17)
N38 Zn1 N35 76.42(18)
N59 Zn1 N1 97.36(17)
N4 Zn1 N1 74.69(16)
N38 Zn1 N1 161.76(17)
N35 Zn1 N1 87.10(18)
Zn6 O2 Zn5 114.68(15)
Zn6 O2 Zn7 118.45(15)
Zn5 O2 Zn7 116.84(16)
C40 N26 N27 104.7(3)
C40 N26 Zn6 112.3(2)
N27 N26 Zn6 139.0(3)
C58 N39 C62 120.3(3)
C58 N39 Zn4 117.4(3)
C62 N39 Zn4 122.3(3)
C46 N31 N30 106.7(3)
C46 N31 Zn6 116.6(3)
N30 N31 Zn6 136.6(3)
C6 N5 N4 105.7(3)
C6 N5 Zn2 115.8(3)
N4 N5 Zn2 137.7(3)
C39 N27 N26 106.1(4)
C39 N27 Zn2 140.9(4)
N26 N27 Zn2 112.9(3)
C91 N48 N47 104.8(4)
C91 N48 Zn7 114.9(4)
N47 N48 Zn7 137.4(3)
C79 N61 C75 118.2(4)
C79 N61 Zn3 127.5(3)
C75 N61 Zn3 113.2(2)
C29 N20 N19 106.4(3)
C29 N20 Zn5 115.9(3)
N19 N20 Zn5 136.7(3)
C24 N17 C28 119.8(3)
C24 N17 Zn5 122.3(3)
C28 N17 Zn5 117.7(3)
C90 N47 N48 106.7(3)
C90 N47 Zn4 141.5(3)
N48 N47 Zn4 111.7(3)
C57 N37 N38 105.7(5)
C57 N37 Zn4 116.1(4)
N38 N37 Zn4 137.5(3)
C80 N63 N62 104.5(3)
C47 N30 N31 105.8(4)
C47 N30 Zn8 116.8(4)
N31 N30 Zn8 133.6(3)
C74 N58 N59 106.0(3)
C74 N58 Zn3 114.8(3)
N59 N58 Zn3 139.1(3)
C23 N15 N16 104.4(3)
C23 N15 Zn5 112.9(2)
N16 N15 Zn5 139.3(3)
C45 N28 C41 120.1(3)
C45 N28 Zn6 117.1(3)
C41 N28 Zn6 122.5(3)
C51 N33 C48 117.6(4)
C51 N33 Zn8 130.5(3)
C48 N33 Zn8 111.6(3)
C7 N6 C11 118.2(3)
C7 N6 Zn2 115.0(2)
C11 N6 Zn2 126.7(3)
C98 N53 N52 105.7(3)
C98 N53 Zn8 116.7(3)
N52 N53 Zn8 135.1(3)
C102 N54 C99 117.5(4)
C102 N54 Zn8 129.7(3)
C99 N54 Zn8 112.4(3)
C5 N4 N5 105.9(3)
C5 N4 Zn1 118.6(3)
N5 N4 Zn1 133.9(3)
C30 N19 N20 105.6(4)
C30 N19 Zn8 120.3(4)
N20 N19 Zn8 128.8(3)
C92 N50 C96 120.3(3)
C92 N50 Zn7 122.3(3)
C96 N50 Zn7 117.3(2)
C22 N16 N15 106.5(4)
C22 N16 Zn3 139.1(3)
N15 N16 Zn3 114.4(3)
C23 N14 C22 100.7(3)
C73 N59 N58 105.5(3)
C73 N59 Zn1 123.3(3)
N58 N59 Zn1 127.1(3)
C97 N52 N53 105.9(4)
C97 N52 Zn7 115.3(3)
N53 N52 Zn7 134.9(3)
C63 N42 N41 105.3(4)
C63 N42 Zn4 111.3(3)
N41 N42 Zn4 139.2(3)
C55 N35 C52 117.3(5)
C55 N35 Zn1 112.7(4)
C52 N35 Zn1 130.0(4)
C64 N41 N42 106.2(4)
C64 N41 Zn7 145.9(4)
N42 N41 Zn7 107.6(3)
C56 N38 N37 105.6(4)
C56 N38 Zn1 116.8(3)
N37 N38 Zn1 136.1(3)
C34 N21 C31 116.1(5)
C34 N21 Zn8 134.6(4)
C31 N21 Zn8 109.3(3)
C81 N62 N63 106.3(4)
C81 N62 Zn5 139.5(3)
N63 N62 Zn5 105.2(3)
C30 N18 C29 101.1(3)
C97 N51 C98 101.0(4)
C97 N51 H51 129.5
C98 N51 H51 129.5
C81 N64 C80 101.5(4)
C47 N29 C46 100.4(4)
C6 N3 C5 101.4(3)
C12 N7 C13 101.5(3)
C91 N49 C90 101.3(4)
C1 N1 C4 116.5(4)
C1 N1 Zn1 133.1(4)
C4 N1 Zn1 110.2(2)
C73 N60 C74 100.8(3)
C63 N40 C64 101.6(4)
C39 N25 C40 101.7(2)
C69 N56 C72 115.2(3)
C14 N10 C17 116.3
C56 N36 C57 101.3(2)
C33 N22 C32 116.3
C82 N65 C85 116.1(4)
N17 C24 C25 121.67(18)
N17 C24 C23 113.92(18)
C25 C24 C23 124.4
C3 N2 C2 117.2(4)
C21 N12 C18 115.4(3)
C15 N11 C16 116.6(3)
C35 N23 C38 116.2(3)
C36 N24 C37 116.1(3)
N31 C46 N29 113.4(3)
N31 C46 C45 118.62(19)
N29 C46 C45 128.00(19)
C100 N55 C101 116.3(4)
C53 N34 C54 116.3(3)
N54 C102 C101 119.6(3)
N54 C102 H102 120.2
C101 C102 H102 120.2
C66 N43 C67 114.5(3)
C84 N66 C83 115.7(2)
N5 C6 N3 113.8(3)
N5 C6 C7 118.12(18)
N3 C6 C7 128.07(19)
C87 N45 C88 116.6(4)
N20 C29 N18 113.1(3)
N20 C29 C28 118.26(19)
N18 C29 C28 128.60(19)
C49 N32 C50 116.4(2)
N40 C63 N42 113.8(3)
N40 C63 C62 127.3(2)
N42 C63 C62 118.9(2)
C20 N13 C19 116.4(3)
N39 C62 C61 120.4(4)
N39 C62 C63 114.7(2)
C61 C62 C63 124.9(3)
C58 C59 C60 118.4(3)
C58 C59 H59 120.8
C60 C59 H59 120.8
C65 N44 C68 115.8(3)
N10 C14 C15 121.4(2)
N10 C14 C13 117.3
C15 C14 C13 121.3(2)
N43 C66 C65 123.3
N43 C66 H66 118.3
C65 C66 H66 118.3
N46 C89 C88 120.9(5)
N46 C89 C90 116.5(4)
C88 C89 C90 122.6(5)
N21 C31 C32 122.3(4)
N21 C31 C30 115.1(5)
C32 C31 C30 122.7(4)
N63 C80 N64 114.6(3)
N63 C80 C79 121.0(3)
N64 C80 C79 124.1(3)
N6 C7 C8 122.93(18)
N6 C7 C6 113.53(18)
C8 C7 C6 123.5
C86 N46 C89 116.5(4)
N28 C41 C42 121.09(17)
N28 C41 C40 114.22(17)
C42 C41 C40 124.7
N59 C73 N60 113.7(3)
N59 C73 C72 120.12(19)
N60 C73 C72 126.15(18)
N4 C5 N3 113.1(3)
N4 C5 C4 118.24(18)
N3 C5 C4 128.51(19)
N58 C74 N60 113.9(3)
N58 C74 C75 119.14(18)
N60 C74 C75 126.76(19)
N17 C28 C27 122.1(3)
N17 C28 C29 112.03(18)
C27 C28 C29 125.7(2)
N61 C75 C76 122.47(18)
N61 C75 C74 114.55(18)
C76 C75 C74 122.8
N50 C96 C95 122.0(3)
N50 C96 C97 112.0(3)
C95 C96 C97 126.0(3)
N28 C45 C44 121.7(3)
N28 C45 C46 112.08(18)
C44 C45 C46 126.1(2)
N66 C83 C82 121.7(2)
N66 C83 H83 119.1
C82 C83 H83 119.1
C77 C78 C79 118.7(2)
C77 C78 H78 120.6
C79 C78 H78 120.6
N1 C1 C2 121.7(6)
N1 C1 H1 119.1
C2 C1 H1 119.1
N65 C82 C83 121.8(4)
N65 C82 C81 118.7(4)
C83 C82 C81 119.4(4)
N61 C79 C78 122.6(4)
N61 C79 C80 115.9(4)
C78 C79 C80 121.5(4)
N54 C99 C100 121.4(5)
N54 C99 C98 114.5(4)
C100 C99 C98 123.9(5)
C26 C25 C24 118.0(2)
C26 C25 H25 121.0
C24 C25 H25 121.0
C9 C10 C11 118.9(4)
C9 C10 H10 120.5
C11 C10 H10 120.5
N35 C55 C54 121.3(5)
N35 C55 C56 115.2(5)
C54 C55 C56 123.4(5)
N25 C39 N27 112.8(4)
N25 C39 C38 124.9(4)
N27 C39 C38 122.3(4)
N52 C97 N51 114.1(4)
N52 C97 C96 118.3(4)
N51 C97 C96 127.6(4)
N8 C12 N7 114.7(3)
N8 C12 C11 118.80(18)
N7 C12 C11 126.45(17)
C71 N57 C70 116.0(4)
N53 C98 N51 113.3(3)
N53 C98 C99 117.6(3)
N51 C98 C99 129.0(3)
N36 C56 N38 113.9(2)
N36 C56 C55 128.6(2)
N38 C56 C55 117.4(3)
N6 C11 C10 122.0(3)
N6 C11 C12 114.75(17)
C10 C11 C12 123.2(2)
N39 C58 C59 121.79(19)
N39 C58 C57 113.0(3)
C59 C58 C57 125.2(2)
N56 C72 C71 122.7(3)
N56 C72 C73 115.3
C71 C72 C73 121.9(3)
N50 C92 C93 121.3(3)
N50 C92 C91 112.9(3)
C93 C92 C91 125.7(3)
N1 C4 C3 121.4(3)
N1 C4 C5 115.41(19)
C3 C4 C5 123.1(2)
N26 C40 N25 114.59(18)
N26 C40 C41 118.51(18)
N25 C40 C41 126.9
N22 C32 C31 121.2(2)
N22 C32 H32 119.4
C31 C32 H32 119.4
N23 C38 C37 120.9
N23 C38 C39 117.1(2)
C37 C38 C39 122.0(2)
N47 C90 N49 112.8(3)
N47 C90 C89 122.1(3)
N49 C90 C89 125.1(3)
N33 C51 C50 120.6(2)
N33 C51 H51A 119.7
C50 C51 H51A 119.7
N16 C22 N14 113.4(4)
N16 C22 C21 123.2(4)
N14 C22 C21 123.4(4)
C28 C27 C26 118.3(4)
C28 C27 H27 120.8
C26 C27 H27 120.8
C78 C77 C76 119.5
C78 C77 H77 120.3
C76 C77 H77 120.3
N66 C84 C85 122.9(5)
N66 C84 H84 118.5
C85 C84 H84 118.5
N13 C20 C21 122.0(4)
N13 C20 H20 119.0
C21 C20 H20 119.0
N33 C48 C49 120.5(5)
N33 C48 C47 114.3(5)
C49 C48 C47 125.1(5)
N19 C30 N18 113.9(5)
N19 C30 C31 118.9(5)
N18 C30 C31 127.2(5)
N7 C13 N9 112.27(17)
N7 C13 C14 124.35(17)
N9 C13 C14 123.4
N44 C65 C66 121.5
N44 C65 C64 118.1(2)
C66 C65 C64 120.4(2)
C43 C42 C41 118.3(3)
C43 C42 H42 120.8
C41 C42 H42 120.8
N55 C101 C102 123.4(4)
N55 C101 H101 118.3
C102 C101 H101 118.3
C60 C61 C62 119.9(6)
C60 C61 H61 120.0
C62 C61 H61 120.0
N12 C21 C20 122.0(2)
N12 C21 C22 116.6(2)
C20 C21 C22 121.4(3)
C10 C9 C8 120.0(2)
C10 C9 H9 120.0
C8 C9 H9 120.0
N13 C19 C18 121.5(5)
N13 C19 H19 119.2
C18 C19 H19 119.2
N30 C47 N29 113.7(5)
N30 C47 C48 117.3(5)
N29 C47 C48 129.0(5)
N21 C34 C33 121.8(5)
N21 C34 H34 119.1
C33 C34 H34 119.1
C93 C94 C95 120.4(3)
C93 C94 H94 119.8
C95 C94 H94 119.8
N64 C81 N62 113.1(4)
N64 C81 C82 122.6(5)
N62 C81 C82 124.2(5)
N45 C88 C89 122.0(5)
N45 C88 H88 119.0
C89 C88 H88 119.0
N55 C100 C99 121.8(5)
N55 C100 H100 119.1
C99 C100 H100 119.1
C61 C60 C59 119.3(5)
C61 C60 H60 120.4
C59 C60 H60 120.4
N10 C17 C16 122.3(2)
N10 C17 H17 118.8
C16 C17 H17 118.8
N32 C49 C48 121.9(5)
N32 C49 H49 119.1
C48 C49 H49 119.1
N11 C16 C17 121.5(4)
N11 C16 H16 119.3
C17 C16 H16 119.3
N48 C91 N49 114.3(5)
N48 C91 C92 117.5(4)
N49 C91 C92 128.1(4)
C44 C43 C42 120.7(5)
C44 C43 H43 119.7
C42 C43 H43 119.7
C9 C8 C7 117.9
C9 C8 H8 121.0
C7 C8 H8 121.0
N65 C85 C84 121.7(5)
N65 C85 H85 119.2
C84 C85 H85 119.2
N56 C69 C70 122.2(5)
N56 C69 H69 118.9
C70 C69 H69 118.9
N37 C57 N36 113.5(5)
N37 C57 C58 118.2(5)
N36 C57 C58 128.3(4)
C96 C95 C94 117.5(4)
C96 C95 H95 121.2
C94 C95 H95 121.2
N22 C33 C34 122.3(2)
N22 C33 H33 118.8
C34 C33 H33 118.8
N2 C3 C4 121.3(4)
N2 C3 H3 119.3
C4 C3 H3 119.3
N2 C2 C1 121.7(5)
N2 C2 H2 119.2
C1 C2 H2 119.2
C25 C26 C27 120.0(4)
C25 C26 H26 120.0
C27 C26 H26 120.0
C94 C93 C92 118.5(4)
C94 C93 H93 120.7
C92 C93 H93 120.7
C77 C76 C75 118.5
C77 C76 H76 120.7
C75 C76 H76 120.7
N24 C36 C35 122.1(5)
N24 C36 H36A 119.0
C35 C36 H36A 119.0
N57 C71 C72 121.7(5)
N57 C71 H71 119.2
C72 C71 H71 119.2
N11 C15 C14 121.8(4)
N11 C15 H15 119.1
C14 C15 H15 119.1
N12 C18 C19 122.7(5)
N12 C18 H18 118.6
C19 C18 H18 118.6
N24 C37 C38 122.3
N24 C37 H37 118.8
C38 C37 H37 118.8
N43 C67 C68 122.0(6)
N43 C67 H67 119.0
C68 C67 H67 119.0
N41 C64 N40 113.0(5)
N41 C64 C65 124.6(5)
N40 C64 C65 122.3(4)
C43 C44 C45 118.1(4)
C43 C44 H44 121.0
C45 C44 H44 121.0
N35 C52 C53 120.8(7)
N35 C52 H52 119.6
C53 C52 H52 119.6
N34 C54 C55 121.3(3)
N34 C54 H54 119.3
C55 C54 H54 119.3
N46 C86 C87 122.7(6)
N46 C86 H86 118.6
C87 C86 H86 118.6
N23 C35 C36 122.5(5)
N23 C35 H35 118.8
C36 C35 H35 118.8
N44 C68 C67 122.8(6)
N44 C68 H68 118.6
C67 C68 H68 118.6
N57 C70 C69 122.2(5)
N57 C70 H70 118.9
C69 C70 H70 118.9
N32 C50 C51 122.9
N32 C50 H50 118.5
C51 C50 H50 118.5
N45 C87 C86 121.2(6)
N45 C87 H87 119.4
C86 C87 H87 119.4
N34 C53 C52 122.8(6)
N34 C53 H53 118.6
C52 C53 H53 118.6
O3 Cl1 O4 99.35(14)
O3 Cl1 O5 108.98(16)
O4 Cl1 O5 113.83(19)
O3 Cl1 O6 122.0(2)
O4 Cl1 O6 93.60(14)
O5 Cl1 O6 116.53(16)
C12 N8 N9 106.0(3)
N15 C23 N14 115.1(3)
N15 C23 C24 117.81(18)
N14 C23 C24 127.13(18)
Zn3 O1 Zn2 113.76(4)
Zn3 O1 Zn4 114.60(4)
Zn2 O1 Zn4 115.11(4)
C13 N9 N8 105.50(17)
C13 N9 Zn6 144.4
N8 N9 Zn6 108.81(17)

loop_
_geom_bond_atom_site_label_1
_geom_bond_atom_site_label_2
_geom_bond_distance
Zn2 O1 1.9793
Zn2 N27 2.002(4)
Zn2 N5 2.074(4)
Zn2 N6 2.168(4)
Zn3 O1 1.9439
Zn3 N16 2.013(4)
Zn3 N58 2.076(4)
Zn3 N61 2.172(4)
Zn8 N30 2.047(4)
Zn8 N19 2.052(4)
Zn8 N53 2.056(4)
Zn8 N33 2.258(5)
Zn8 N54 2.259(5)
Zn8 N21 2.476(4)
Zn6 N9 1.9859
Zn6 O2 2.031(3)
Zn6 N31 2.086(4)
Zn6 N28 2.161(4)
Zn6 N26 2.397(4)
Zn5 N62 2.039(4)
Zn5 O2 2.062(3)
Zn5 N20 2.111(4)
Zn5 N17 2.173(4)
Zn5 N15 2.357(4)
Zn7 N41 2.073(4)
Zn7 O2 2.073(3)
Zn7 N52 2.122(4)
Zn7 N50 2.179(4)
Zn7 N48 2.302(4)
Zn4 O1 1.9931
Zn4 N47 2.033(4)
Zn4 N37 2.140(5)
Zn4 N39 2.176(4)
Zn4 N42 2.403(5)
Zn1 N59 2.023(4)
Zn1 N4 2.041(4)
Zn1 N38 2.061(5)
Zn1 N35 2.234(5)
Zn1 N1 2.337(5)
N26 C40 1.324(4)
N26 N27 1.380(6)
N39 C58 1.339(5)
N39 C62 1.342(5)
N31 C46 1.320(4)
N31 N30 1.339(6)
N5 C6 1.337(4)
N5 N4 1.350(6)
N27 C39 1.345(7)
N48 C91 1.333(7)
N48 N47 1.355(6)
N61 C79 1.340(7)
N61 C75 1.357(4)
N20 C29 1.339(4)
N20 N19 1.350(6)
N17 C24 1.336(4)
N17 C28 1.340(4)
N47 C90 1.332(4)
N37 C57 1.321(7)
N37 N38 1.352(6)
N63 C80 1.333(4)
N63 N62 1.377(6)
N30 C47 1.336(7)
N58 C74 1.331(4)
N58 N59 1.353(6)
N15 C23 1.342(4)
N15 N16 1.364(6)
N28 C45 1.335(4)
N28 C41 1.347(4)
N33 C51 1.324(5)
N33 C48 1.356(7)
N6 C7 1.348(4)
N6 C11 1.349(4)
N53 C98 1.343(4)
N53 N52 1.345(6)
N54 C102 1.342(4)
N54 C99 1.349(7)
N4 C5 1.339(4)
N19 C30 1.333(6)
N50 C92 1.335(4)
N50 C96 1.338(4)
N16 C22 1.342(7)
N14 C23 1.345(4)
N14 C22 1.354(7)
N59 C73 1.343(4)
N52 C97 1.330(7)
N42 C63 1.347(5)
N42 N41 1.363(7)
N35 C55 1.330(8)
N35 C52 1.334(9)
N41 C64 1.343(7)
N38 C56 1.329(4)
N21 C34 1.336(7)
N21 C31 1.340(7)
N62 C81 1.345(7)
N18 C30 1.350(7)
N18 C29 1.351(4)
N51 C97 1.340(7)
N51 C98 1.346(4)
N51 H51 0.8800
N64 C81 1.344(7)
N64 C80 1.353(4)
N29 C47 1.347(7)
N29 C46 1.365(4)
N3 C6 1.337(4)
N3 C5 1.351(4)
N7 C12 1.351(4)
N7 C13 1.359(4)
N49 C91 1.340(7)
N49 C90 1.351(5)
N1 C1 1.346(7)
N1 C4 1.347(5)
N60 C73 1.346(5)
N60 C74 1.351(4)
N40 C63 1.345(5)
N40 C64 1.356(8)
N25 C39 1.344(5)
N25 C40 1.3524
N56 C69 1.338(6)
N56 C72 1.3416
N10 C14 1.3323
N10 C17 1.3446
N36 C56 1.3247
N36 C57 1.350(6)
N22 C33 1.3277
N22 C32 1.3504
N65 C82 1.331(5)
N65 C85 1.338(6)
C24 C25 1.4110
C24 C23 1.4576
N2 C3 1.333(6)
N2 C2 1.342(6)
N12 C21 1.3382
N12 C18 1.353(6)
N11 C15 1.334(5)
N11 C16 1.338(6)
N23 C35 1.331(6)
N23 C38 1.3495
N24 C36 1.324(6)
N24 C37 1.3461
C46 C45 1.4637
N55 C100 1.329(6)
N55 C101 1.336(7)
N34 C53 1.310(7)
N34 C54 1.3535
C102 C101 1.393(6)
C102 H102 0.9500
N43 C66 1.3400
N43 C67 1.350(7)
N66 C84 1.327(7)
N66 C83 1.3378
C6 C7 1.4689
N45 C87 1.316(8)
N45 C88 1.345(6)
C29 C28 1.4571
N32 C49 1.322(6)
N32 C50 1.3406
C63 C62 1.4386
N13 C20 1.332(6)
N13 C19 1.345(6)
C62 C61 1.394(6)
C59 C58 1.3826
C59 C60 1.398(8)
C59 H59 0.9500
N44 C65 1.3296
N44 C68 1.339(7)
C14 C15 1.398(5)
C14 C13 1.4614
C66 C65 1.3850
C66 H66 0.9500
C89 N46 1.335(6)
C89 C88 1.376(8)
C89 C90 1.463(6)
C31 C32 1.393(5)
C31 C30 1.470(7)
C80 C79 1.455(5)
C7 C8 1.3896
N46 C86 1.325(8)
C41 C42 1.3883
C41 C40 1.4512
C73 C72 1.4643
C5 C4 1.4538
C74 C75 1.4471
C28 C27 1.388(5)
C75 C76 1.3926
C96 C95 1.394(5)
C96 C97 1.475(5)
C45 C44 1.390(5)
C83 C82 1.399(5)
C83 H83 0.9500
C78 C77 1.3809
C78 C79 1.401(5)
C78 H78 0.9500
C1 C2 1.381(9)
C1 H1 0.9500
C82 C81 1.471(7)
C99 C100 1.390(8)
C99 C98 1.463(5)
C25 C26 1.382(6)
C25 H25 0.9500
C10 C9 1.374(5)
C10 C11 1.392(5)
C10 H10 0.9500
C55 C54 1.385(6)
C55 C56 1.478(6)
C39 C38 1.470(5)
C12 N8 1.319(4)
C12 C11 1.4619
N57 C71 1.333(6)
N57 C70 1.337(8)
C58 C57 1.465(6)
C72 C71 1.385(6)
C92 C93 1.401(5)
C92 C91 1.464(6)
C4 C3 1.398(6)
C32 H32 0.9500
C38 C37 1.3854
C51 C50 1.3770
C51 H51A 0.9500
C22 C21 1.466(5)
C27 C26 1.394(8)
C27 H27 0.9500
C77 C76 1.3911
C77 H77 0.9500
C84 C85 1.381(9)
C84 H84 0.9500
C20 C21 1.396(6)
C20 H20 0.9500
C48 C49 1.392(8)
C48 C47 1.462(8)
C13 N9 1.3664
C65 C64 1.470(6)
C42 C43 1.381(6)
C42 H42 0.9500
C101 H101 0.9500
C61 C60 1.365(11)
C61 H61 0.9500
C9 C8 1.3845
C9 H9 0.9500
C19 C18 1.375(9)
C19 H19 0.9500
C34 C33 1.394(6)
C34 H34 0.9500
C94 C93 1.374(6)
C94 C95 1.399(5)
C94 H94 0.9500
C88 H88 0.9500
C100 H100 0.9500
C60 H60 0.9500
C17 C16 1.377(6)
C17 H17 0.9500
C49 H49 0.9500
C16 H16 0.9500
C43 C44 1.374(9)
C43 H43 0.9500
C8 H8 0.9500
C85 H85 0.9500
C69 C70 1.386(10)
C69 H69 0.9500
C95 H95 0.9500
C33 H33 0.9500
C3 H3 0.9500
C2 H2 0.9500
C26 H26 0.9500
C93 H93 0.9500
C76 H76 0.9500
C36 C35 1.380(9)
C36 H36A 0.9500
C71 H71 0.9500
C15 H15 0.9500
C18 H18 0.9500
C37 H37 0.9500
C67 C68 1.373(10)
C67 H67 0.9500
C44 H44 0.9500
C52 C53 1.388(9)
C52 H52 0.9500
C54 H54 0.9500
C86 C87 1.378(11)
C86 H86 0.9500
C35 H35 0.9500
C68 H68 0.9500
C70 H70 0.9500
C50 H50 0.9500
C87 H87 0.9500
C53 H53 0.9500
Cl1 O3 1.316(3)
Cl1 O4 1.371(2)
Cl1 O5 1.386(2)
Cl1 O6 1.401(2)
N8 N9 1.368(4)

loop_
_platon_squeeze_void_nr
_platon_squeeze_void_average_x
_platon_squeeze_void_average_y
_platon_squeeze_void_average_z
_platon_squeeze_void_volume
_platon_squeeze_void_count_electrons
_platon_squeeze_void_content
1 0.000 0.000 0.000 186 67 ' '
2 0.000 0.000 0.500 274 79 ' '
3 0.361 0.865 0.358 7 1 ' '
4 0.427 0.319 0.932 12 8 ' '
5 0.488 0.433 0.003 6 1 ' '
6 0.514 0.573 0.000 7 0 ' '
7 0.575 0.685 0.071 12 9 ' '
8 0.639 0.135 0.642 7 0 ' '
